data_9004340
loop_
_publ_author_name
'Giester, G.'
'Lengauer, C. L.'
'Redhammer, G. J.'

_publ_section_title
;
 Characterization of the FeSO4.H2O - CuSO4.H2O solid solution series, and the
 nature of poitevinite, (Cu,Fe)SO4.H2O
 Sample: Cu-48,Fe-52
;
_journal_name_full 'The Canadian Mineralogist'
_journal_page_first 873
_journal_page_last 884
_journal_volume 32
_journal_year 1994
_chemical_formula_sum 'Cu0.48 Fe0.52 H2 O5 S'
_chemical_name_mineral Poitevinite
_space_group_IT_number 2
_symmetry_space_group_name_Hall '-P 1'
_symmetry_space_group_name_H-M 'P -1'
_cell_angle_alpha 107.06
_cell_angle_beta 107.40
_cell_angle_gamma 92.73
_cell_formula_units_Z 2
_cell_length_a 5.120
_cell_length_b 5.160
_cell_length_c 7.535
_cell_volume 179.591
_database_code_amcsd 0005413
_exptl_crystal_density_diffrn 3.211
_cod_original_formula_sum '(Cu.48 Fe.52) S O5 H2'
_cod_database_code 9004340

loop_
_space_group_symop_operation_xyz
x,y,z
-x,-y,-z

loop_
_atom_site_label
_atom_site_fract_x
_atom_site_fract_y
_atom_site_fract_z
_atom_site_occupancy
_atom_site_U_iso_or_equiv
_atom_site_type_symbol
_atom_site_attached_hydrogens
CuM1 0.00000 0.00000 0.00000 0.48000 0.01393 Cu 0
FeM1 0.00000 0.00000 0.00000 0.52000 0.01393 Fe 0
CuM2 0.50000 0.50000 0.50000 0.48000 0.01393 Cu 0
FeM2 0.50000 0.50000 0.50000 0.52000 0.01393 Fe 0
S 0.59300 0.91800 0.24800 1.00000 0.00887 S 0
O1 0.72700 0.83000 0.09800 1.00000 0.01393 O 0
O2 0.28700 0.82800 0.15400 1.00000 0.01646 O 0
O3 0.64400 0.22200 0.33100 1.00000 0.01140 O 0
O4 0.69400 0.79700 0.40400 1.00000 0.02026 O 0
Wat 0.11400 0.40700 0.26500 1.00000 0.01267 O 2

loop_
_cod_changelog_entry_id
_cod_changelog_entry_author
_cod_changelog_entry_date
_cod_changelog_entry_text
1
;cod-tools version 3.8.0
Id: cif_guess_AMCSD_atom_types 9574 2023-05-10 09:00:05Z saulius
;
2023-05-10T18:48:57+03:00
;Derived atom types and hydrogen counts
from atom names that follow the AMCSD naming convention
(Wat == water, O-H == hydroxyl).
;

loop_
_cod_related_entry_id
_cod_related_entry_database
_cod_related_entry_code
1 AMCSD 0005413
